data_2238316
loop_
_publ_author_name
'Weil, Matthias'

_publ_section_title
;
 Redetermination of MgCrO~4~&#x00B7;5H~2~O
;
_journal_coeditor_code BR2229
_journal_issue 8
_journal_name_full 'Acta Crystallographica Section E'
_journal_page_first i48
_journal_page_last i49
_journal_paper_doi 10.1107/S1600536813018588
_journal_volume 69
_journal_year 2013
_chemical_formula_iupac 'Mg Cr O4, 5H2 O'
_chemical_formula_structural '[Mg (H2 O)4] (Cr O4) (H2 O)'
_chemical_formula_sum 'Cr H10 Mg O9'
_chemical_formula_weight 230.39
_chemical_name_systematic
;
Magnesium chromate(VI) pentahydrate
;
_space_group_IT_number 2
_symmetry_cell_setting triclinic
_symmetry_space_group_name_Hall '-P 1'
_symmetry_space_group_name_H-M 'P -1'
_atom_sites_solution_hydrogens difmap
_atom_sites_solution_primary isomor
_audit_creation_method SHELXL-97
_cell_angle_alpha 75.919(4)
_cell_angle_beta 81.603(3)
_cell_angle_gamma 71.134(3)
_cell_formula_units_Z 2
_cell_length_a 6.1467(3)
_cell_length_b 6.3742(4)
_cell_length_c 10.7048(6)
_cell_measurement_reflns_used 3623
_cell_measurement_temperature 296
_cell_measurement_theta_max 39.7315
_cell_measurement_theta_min 3.4505
_cell_volume 383.92(4)
_computing_cell_refinement 'SAINT (Bruker, 2011)'
_computing_data_collection 'APEX2 (Bruker, 2011)'
_computing_data_reduction 'SAINT (Bruker, 2011)'
_computing_molecular_graphics 'ATOMS for Windows (Dowty, 2008)'
_computing_publication_material 'publCIF (Westrip, 2010)'
_computing_structure_refinement 'SHELXL97 (Sheldrick, 2008)'
_computing_structure_solution 'SHELXS97 (Sheldrick, 2008)'
_diffrn_ambient_temperature 296
_diffrn_measured_fraction_theta_full 0.993
_diffrn_measured_fraction_theta_max 0.993
_diffrn_measurement_device_type 'Bruker APEXII CCD'
_diffrn_measurement_method '\w- and \f-scans'
_diffrn_radiation_monochromator graphite
_diffrn_radiation_source 'fine-focus sealed tube'
_diffrn_radiation_type MoK\a
_diffrn_radiation_wavelength 0.71073
_diffrn_reflns_av_R_equivalents 0.0308
_diffrn_reflns_av_sigmaI/netI 0.0444
_diffrn_reflns_limit_h_max 10
_diffrn_reflns_limit_h_min -10
_diffrn_reflns_limit_k_max 10
_diffrn_reflns_limit_k_min -10
_diffrn_reflns_limit_l_max 18
_diffrn_reflns_limit_l_min -17
_diffrn_reflns_number 10569
_diffrn_reflns_theta_full 37.50
_diffrn_reflns_theta_max 37.50
_diffrn_reflns_theta_min 3.45
_diffrn_standards_number 0
_exptl_absorpt_coefficient_mu 1.586
_exptl_absorpt_correction_T_max 0.748
_exptl_absorpt_correction_T_min 0.594
_exptl_absorpt_correction_type multi-scan
_exptl_absorpt_process_details
;
(<i>SADABS</i>; Bruker, 2011)
;
_exptl_crystal_colour yellow
_exptl_crystal_density_diffrn 1.993
_exptl_crystal_density_method 'not measured'
_exptl_crystal_description plate
_exptl_crystal_F_000 236
_exptl_crystal_size_max 0.10
_exptl_crystal_size_mid 0.08
_exptl_crystal_size_min 0.01
_refine_diff_density_max 1.166
_refine_diff_density_min -0.722
_refine_ls_extinction_method none
_refine_ls_goodness_of_fit_ref 1.018
_refine_ls_hydrogen_treatment mixed
_refine_ls_matrix_type full
_refine_ls_number_parameters 143
_refine_ls_number_reflns 4019
_refine_ls_number_restraints 10
_refine_ls_restrained_S_all 1.024
_refine_ls_R_factor_all 0.0428
_refine_ls_R_factor_gt 0.0310
_refine_ls_shift/su_max 0.000
_refine_ls_shift/su_mean 0.000
_refine_ls_structure_factor_coef Fsqd
_refine_ls_weighting_details 'calc w=1/[\s^2^(Fo^2^)+(0.0263P)^2^+0.1663P] where P=(Fo^2^+2Fc^2^)/3'
_refine_ls_weighting_scheme calc
_refine_ls_wR_factor_gt 0.0645
_refine_ls_wR_factor_ref 0.0686
_reflns_number_gt 3340
_reflns_number_total 4019
_reflns_threshold_expression I>2sigma(I)
_cod_data_source_file br2229.cif
_cod_data_source_block I
_cod_database_code 2238316
_cod_database_fobs_code 2238316

loop_
_symmetry_equiv_pos_as_xyz
'x, y, z'
'-x, -y, -z'

loop_
_atom_site_type_symbol
_atom_site_label
_atom_site_fract_x
_atom_site_fract_y
_atom_site_fract_z
_atom_site_U_iso_or_equiv
_atom_site_adp_type
_atom_site_calc_flag
_atom_site_refinement_flags
_atom_site_occupancy
_atom_site_symmetry_multiplicity
Mg Mg1 0.0000 0.0000 0.0000 0.00672(11) Uani d S 1 2
Mg Mg2 0.0000 0.5000 0.5000 0.00587(10) Uani d S 1 2
Cr Cr1 0.35414(3) 0.02843(3) 0.709355(18) 0.00508(4) Uani d . 1 1
O O1 0.17472(14) 0.28496(15) 0.66131(9) 0.00919(15) Uani d . 1 1
O O2 0.61762(13) 0.04795(15) 0.70554(9) 0.00825(15) Uani d . 1 1
O O3 0.64389(14) 0.14163(16) 0.38351(9) 0.00978(16) Uani d . 1 1
O O4 0.72867(14) 0.07678(16) 0.14081(9) 0.00919(15) Uani d . 1 1
O OW1 0.30276(14) 0.54057(17) 0.40541(10) 0.01038(16) Uani d D 1 1
H HW1A 0.331(4) 0.660(3) 0.378(2) 0.029(6) Uiso d D 1 1
H HW1B 0.413(3) 0.435(3) 0.397(2) 0.032(6) Uiso d D 1 1
O OW2 0.16925(14) 0.70426(17) 0.12175(9) 0.01025(16) Uani d D 1 1
H HW2A 0.118(4) 0.675(4) 0.1938(16) 0.027(6) Uiso d D 1 1
H HW2B 0.305(3) 0.669(4) 0.130(2) 0.026(5) Uiso d D 1 1
O OW3 0.16025(16) 0.18082(17) 0.06898(10) 0.01161(17) Uani d D 1 1
H HW3A 0.240(3) 0.115(3) 0.1307(17) 0.024(5) Uiso d D 1 1
H HW3B 0.221(4) 0.263(4) 0.016(2) 0.038(7) Uiso d D 1 1
O OW4 0.65171(16) 0.54576(17) 0.13300(10) 0.01237(17) Uani d D 1 1
H HW4A 0.689(4) 0.414(3) 0.130(2) 0.036(7) Uiso d D 1 1
H HW4B 0.714(4) 0.560(4) 0.1924(18) 0.030(6) Uiso d D 1 1
O OW5 0.03331(14) 0.23596(17) 0.41734(10) 0.01081(16) Uani d D 1 1
H HW5A -0.076(3) 0.201(4) 0.413(2) 0.023(5) Uiso d D 1 1
H HW5B 0.143(3) 0.156(3) 0.384(2) 0.029(6) Uiso d D 1 1

loop_
_atom_site_aniso_label
_atom_site_aniso_U_11
_atom_site_aniso_U_22
_atom_site_aniso_U_33
_atom_site_aniso_U_12
_atom_site_aniso_U_13
_atom_site_aniso_U_23
Mg1 0.0071(2) 0.0069(3) 0.0059(3) -0.00218(18) -0.00012(17) -0.0010(2)
Mg2 0.0065(2) 0.0051(3) 0.0058(3) -0.00195(18) -0.00013(17) -0.0007(2)
Cr1 0.00505(6) 0.00478(8) 0.00506(8) -0.00132(5) -0.00015(5) -0.00072(6)
O1 0.0101(3) 0.0067(4) 0.0085(4) -0.0003(3) -0.0012(3) -0.0001(3)
O2 0.0072(3) 0.0092(4) 0.0093(4) -0.0038(3) -0.0002(3) -0.0021(3)
O3 0.0102(3) 0.0092(4) 0.0113(4) -0.0021(3) -0.0015(3) -0.0054(3)
O4 0.0100(3) 0.0084(4) 0.0071(4) -0.0023(3) 0.0017(3) 0.0004(3)
OW1 0.0078(3) 0.0071(4) 0.0147(4) -0.0024(3) 0.0022(3) -0.0010(3)
OW2 0.0094(3) 0.0116(4) 0.0074(4) -0.0020(3) -0.0003(3) 0.0006(3)
OW3 0.0143(4) 0.0125(4) 0.0099(4) -0.0075(3) -0.0038(3) 0.0007(3)
OW4 0.0140(4) 0.0081(4) 0.0141(5) -0.0029(3) 0.0001(3) -0.0018(3)
OW5 0.0078(3) 0.0105(4) 0.0162(5) -0.0024(3) 0.0002(3) -0.0075(3)

loop_
_atom_type_symbol
_atom_type_description
_atom_type_scat_dispersion_real
_atom_type_scat_dispersion_imag
_atom_type_scat_source
O O 0.0106 0.0060 'International Tables Vol C Tables 4.2.6.8 and 6.1.1.4'
H H 0.0000 0.0000 'International Tables Vol C Tables 4.2.6.8 and 6.1.1.4'
Mg Mg 0.0486 0.0363 'International Tables Vol C Tables 4.2.6.8 and 6.1.1.4'
Cr Cr 0.3209 0.6236 'International Tables Vol C Tables 4.2.6.8 and 6.1.1.4'

loop_
_geom_angle_atom_site_label_1
_geom_angle_atom_site_label_2
_geom_angle_atom_site_label_3
_geom_angle_site_symmetry_1
_geom_angle_site_symmetry_3
_geom_angle
OW3 Mg1 OW3 2 . 180.00(5)
OW3 Mg1 OW2 2 2_565 90.97(4)
OW3 Mg1 OW2 . 2_565 89.03(4)
OW3 Mg1 OW2 2 1_545 89.03(4)
OW3 Mg1 OW2 . 1_545 90.97(4)
OW2 Mg1 OW2 2_565 1_545 180.00(7)
OW3 Mg1 O4 2 1_455 91.55(4)
OW3 Mg1 O4 . 1_455 88.45(4)
OW2 Mg1 O4 2_565 1_455 88.19(4)
OW2 Mg1 O4 1_545 1_455 91.81(4)
OW3 Mg1 O4 2 2_655 88.45(4)
OW3 Mg1 O4 . 2_655 91.55(4)
OW2 Mg1 O4 2_565 2_655 91.81(4)
OW2 Mg1 O4 1_545 2_655 88.19(4)
O4 Mg1 O4 1_455 2_655 180.00(5)
OW5 Mg2 OW5 . 2_566 180.00(5)
OW5 Mg2 OW1 . . 90.91(4)
OW5 Mg2 OW1 2_566 . 89.09(4)
OW5 Mg2 OW1 . 2_566 89.09(4)
OW5 Mg2 OW1 2_566 2_566 90.91(4)
OW1 Mg2 OW1 . 2_566 180.0
OW5 Mg2 O1 . . 92.35(4)
OW5 Mg2 O1 2_566 . 87.65(4)
OW1 Mg2 O1 . . 91.10(4)
OW1 Mg2 O1 2_566 . 88.90(4)
OW5 Mg2 O1 . 2_566 87.65(4)
OW5 Mg2 O1 2_566 2_566 92.35(4)
OW1 Mg2 O1 . 2_566 88.90(4)
OW1 Mg2 O1 2_566 2_566 91.10(4)
O1 Mg2 O1 . 2_566 180.00(3)
O3 Cr1 O4 2_656 2_656 109.01(5)
O3 Cr1 O1 2_656 . 111.25(5)
O4 Cr1 O1 2_656 . 108.90(5)
O3 Cr1 O2 2_656 . 109.30(4)
O4 Cr1 O2 2_656 . 109.31(4)
O1 Cr1 O2 . . 109.05(4)
Cr1 O1 Mg2 . . 142.08(6)
Cr1 O4 Mg1 2_656 1_655 140.12(5)
Mg2 OW1 HW1A . . 126.4(16)
Mg2 OW1 HW1B . . 121.9(17)
HW1A OW1 HW1B . . 111(2)
Mg1 OW2 HW2A 1_565 . 119.3(16)
Mg1 OW2 HW2B 1_565 . 122.2(15)
HW2A OW2 HW2B . . 102(2)
Mg1 OW3 HW3A . . 118.2(15)
Mg1 OW3 HW3B . . 117.0(18)
HW3A OW3 HW3B . . 111(2)
HW4A OW4 HW4B . . 109(2)
Mg2 OW5 HW5A . . 119.5(16)
Mg2 OW5 HW5B . . 131.6(16)
HW5A OW5 HW5B . . 109(2)

loop_
_geom_bond_atom_site_label_1
_geom_bond_atom_site_label_2
_geom_bond_site_symmetry_2
_geom_bond_distance
_geom_bond_publ_flag
Mg1 OW3 2 2.0505(9) ?
Mg1 OW3 . 2.0505(9) y
Mg1 OW2 2_565 2.0656(9) ?
Mg1 OW2 1_545 2.0656(9) y
Mg1 O4 1_455 2.0952(9) ?
Mg1 O4 2_655 2.0952(9) y
Mg2 OW5 . 2.0265(10) y
Mg2 OW5 2_566 2.0265(10) ?
Mg2 OW1 . 2.0467(8) y
Mg2 OW1 2_566 2.0467(8) ?
Mg2 O1 . 2.1099(9) y
Mg2 O1 2_566 2.1099(9) ?
Cr1 O3 2_656 1.6357(9) y
Cr1 O4 2_656 1.6554(9) y
Cr1 O1 . 1.6568(9) y
Cr1 O2 . 1.6579(8) y

loop_
_geom_hbond_atom_site_label_D
_geom_hbond_atom_site_label_H
_geom_hbond_atom_site_label_A
_geom_hbond_site_symmetry_A
_geom_hbond_distance_DH
_geom_hbond_distance_HA
_geom_hbond_distance_DA
_geom_hbond_angle_DHA
OW1 HW1A O2 2_666 0.810(15) 1.963(16) 2.7702(13) 174(2)
OW1 HW1B O3 . 0.796(16) 1.973(16) 2.7598(13) 169(2)
OW2 HW2A O1 2_566 0.792(15) 2.187(17) 2.9014(13) 150(2)
OW2 HW2A OW1 . 0.792(15) 2.517(19) 3.1008(14) 131.7(19)
OW2 HW2B OW4 . 0.803(15) 2.021(15) 2.8173(12) 171(2)
OW3 HW3A O2 2_656 0.824(15) 1.973(16) 2.7891(13) 170(2)
OW3 HW3B OW4 2_665 0.809(16) 1.988(16) 2.7906(14) 172(2)
OW4 HW4B O1 2_666 0.826(16) 2.323(17) 3.1205(14) 163(2)
OW4 HW4A O4 . 0.803(16) 2.060(16) 2.8535(14) 170(2)
OW5 HW5B O2 2_656 0.798(16) 1.932(16) 2.7262(13) 173(2)
OW5 HW5A O3 1_455 0.785(15) 1.960(15) 2.7409(12) 174(2)
